data_7021973
loop_
_publ_author_name
'Zhao, Xiao-Qing'
'Liu, Xu-Hui'
'Zhao, Bin'

_publ_section_title
;
 Several (4,4)- and (5,6,8)-connected lanthanide-organic frameworks:
 structures, luminescence and magnetic properties.
;
_journal_issue 41
_journal_name_full 'Dalton transactions (Cambridge, England : 2003)'
_journal_page_first 14786
_journal_page_last 14793
_journal_paper_doi 10.1039/c3dt51769a
_journal_volume 42
_journal_year 2013
_chemical_formula_sum 'C30 H23 Eu3 O25'
_chemical_formula_weight 1239.36
_chemical_name_systematic
; 
 ? 
;
_space_group_IT_number 2
_symmetry_cell_setting triclinic
_symmetry_space_group_name_Hall '-P 1'
_symmetry_space_group_name_H-M 'P -1'
_atom_sites_solution_hydrogens geom
_atom_sites_solution_primary direct
_atom_sites_solution_secondary difmap
_audit_creation_method SHELXL-97
_cell_angle_alpha 68.50(3)
_cell_angle_beta 84.11(3)
_cell_angle_gamma 74.81(3)
_cell_formula_units_Z 2
_cell_length_a 10.127(2)
_cell_length_b 12.181(2)
_cell_length_c 14.963(3)
_cell_measurement_reflns_used 1085
_cell_measurement_temperature 150(2)
_cell_measurement_theta_max 28.7933
_cell_measurement_theta_min 2.5105
_cell_volume 1657.3(7)
_computing_cell_refinement
;
CrysAlisPro, Oxford Diffraction Ltd.,
Version 1.171.33.48 (release 15-09-2009 CrysAlis171 .NET)
(compiled Sep 15 2009,11:49:04)
;
_computing_data_collection
;
CrysAlisPro, Oxford Diffraction Ltd.,
Version 1.171.33.48 (release 15-09-2009 CrysAlis171 .NET)
(compiled Sep 15 2009,11:49:04)
;
_computing_data_reduction
;
CrysAlisPro, Oxford Diffraction Ltd.,
Version 1.171.33.48 (release 15-09-2009 CrysAlis171 .NET)
(compiled Sep 15 2009,11:49:04)
;
_computing_molecular_graphics 'Bruker SHELXTL'
_computing_publication_material 'Bruker SHELXTL'
_computing_structure_refinement 'SHELXL-97 (Sheldrick, 1997)'
_computing_structure_solution 'SHELXS-97 (Sheldrick, 1990)'
_diffrn_ambient_temperature 150(2)
_diffrn_detector_area_resol_mean 16.2116
_diffrn_measured_fraction_theta_full 0.993
_diffrn_measured_fraction_theta_max 0.993
_diffrn_measurement_device_type 'SuperNova, Single source at offset), Eos'
_diffrn_measurement_method '\w scans'
_diffrn_radiation_monochromator graphite
_diffrn_radiation_source 'fine-focus sealed tube'
_diffrn_radiation_type MoK\a
_diffrn_radiation_wavelength 0.71073
_diffrn_reflns_av_R_equivalents 0.0414
_diffrn_reflns_av_unetI/netI 0.0690
_diffrn_reflns_limit_h_max 12
_diffrn_reflns_limit_h_min -12
_diffrn_reflns_limit_k_max 14
_diffrn_reflns_limit_k_min -14
_diffrn_reflns_limit_l_max 17
_diffrn_reflns_limit_l_min -15
_diffrn_reflns_number 9700
_diffrn_reflns_theta_full 25.01
_diffrn_reflns_theta_max 25.01
_diffrn_reflns_theta_min 3.11
_diffrn_standards_number 3908
_exptl_absorpt_coefficient_mu 5.717
_exptl_absorpt_correction_T_max 0.5987
_exptl_absorpt_correction_T_min 0.5016
_exptl_absorpt_correction_type multi-scan
_exptl_absorpt_process_details
;
CrysAlisPro, Oxford Diffraction Ltd.,
Version 1.171.33.48 (release 15-09-2009 CrysAlis171 .NET)
(compiled Sep 15 2009,11:49:04)
Empirical absorption correction using spherical harmonics,
 implemented in SCALE3 ABSPACK scaling algorithm.
;
_exptl_crystal_colour colourless
_exptl_crystal_density_diffrn 2.484
_exptl_crystal_density_method 'not measured'
_exptl_crystal_description block
_exptl_crystal_F_000 1184
_exptl_crystal_size_max 0.14
_exptl_crystal_size_mid 0.12
_exptl_crystal_size_min 0.10
_refine_diff_density_max 1.278
_refine_diff_density_min -1.245
_refine_diff_density_rms 0.203
_refine_ls_extinction_method none
_refine_ls_goodness_of_fit_ref 1.044
_refine_ls_hydrogen_treatment mixed
_refine_ls_matrix_type full
_refine_ls_number_parameters 514
_refine_ls_number_reflns 5801
_refine_ls_number_restraints 66
_refine_ls_restrained_S_all 1.050
_refine_ls_R_factor_all 0.0610
_refine_ls_R_factor_gt 0.0446
_refine_ls_shift/su_max 0.001
_refine_ls_shift/su_mean 0.000
_refine_ls_structure_factor_coef Fsqd
_refine_ls_weighting_details 'calc w=1/[\s^2^(Fo^2^)+(0.0364P)^2^+0.9051P] where P=(Fo^2^+2Fc^2^)/3'
_refine_ls_weighting_scheme calc
_refine_ls_wR_factor_gt 0.0831
_refine_ls_wR_factor_ref 0.0882
_reflns_number_gt 4731
_reflns_number_total 5801
_reflns_threshold_expression >2sigma(I)
_cod_data_source_file c3dt51769a.txt
_cod_data_source_block c100526k
_cod_original_cell_volume 1657.3(5)
_cod_original_sg_symbol_H-M P-1
_cod_database_code 7021973

loop_
_symmetry_equiv_pos_as_xyz
'x, y, z'
'-x, -y, -z'

loop_
_atom_site_label
_atom_site_type_symbol
_atom_site_fract_x
_atom_site_fract_y
_atom_site_fract_z
_atom_site_U_iso_or_equiv
_atom_site_adp_type
_atom_site_occupancy
_atom_site_symmetry_multiplicity
_atom_site_calc_flag
_atom_site_refinement_flags
Eu1 Eu 1.24524(4) -0.52008(3) 0.89992(3) 0.01397(12) Uani 1 1 d .
Eu2 Eu 0.35702(4) -0.02267(3) 0.78447(3) 0.01293(12) Uani 1 1 d .
Eu3 Eu 0.49152(4) 0.28762(3) 0.54304(3) 0.01133(11) Uani 1 1 d .
C1 C 1.0217(9) -0.2450(7) 0.7353(6) 0.0169(19) Uani 1 1 d U
C2 C 0.9166(8) -0.2704(7) 0.8021(6) 0.0124(18) Uani 1 1 d .
C3 C 0.8001(8) -0.1778(7) 0.7961(6) 0.0148(18) Uani 1 1 d .
H3 H 0.7297 -0.1925 0.8405 0.018 Uiso 1 1 calc R
C4 C 0.7861(8) -0.0633(7) 0.7250(6) 0.0150(19) Uani 1 1 d .
C5 C 0.8920(9) -0.0405(8) 0.6601(7) 0.025(2) Uani 1 1 d .
H5 H 0.8835 0.0359 0.6126 0.030 Uiso 1 1 calc R
C6 C 1.0096(9) -0.1299(8) 0.6654(7) 0.024(2) Uani 1 1 d .
H6 H 1.0810 -0.1135 0.6222 0.029 Uiso 1 1 calc R
C7 C 1.2453(8) -0.2999(7) 0.6695(6) 0.0176(19) Uani 1 1 d .
H7A H 1.2792 -0.2371 0.6783 0.021 Uiso 1 1 calc R
H7B H 1.2063 -0.2679 0.6058 0.021 Uiso 1 1 calc R
C8 C 1.3605(9) -0.4090(7) 0.6787(6) 0.0172(19) Uani 1 1 d .
C9 C 0.9177(9) -0.3912(7) 0.8810(6) 0.0165(19) Uani 1 1 d .
C10 C 0.6568(8) 0.0311(7) 0.7148(6) 0.0152(19) Uani 1 1 d .
C11 C 0.1992(9) 0.0172(7) 1.0068(6) 0.0177(19) Uani 1 1 d .
C12 C 0.1567(9) 0.1410(7) 0.9577(6) 0.0172(19) Uani 1 1 d .
C13 C 0.0426(9) 0.2067(7) 0.9907(6) 0.0179(19) Uani 1 1 d .
H13 H 0.0156 0.2905 0.9595 0.021 Uiso 1 1 calc R
C14 C -0.0323(8) 0.1516(7) 1.0687(6) 0.0169(19) Uani 1 1 d .
C15 C 0.0154(9) 0.0288(7) 1.1182(6) 0.020(2) Uani 1 1 d .
H15 H -0.0319 -0.0089 1.1726 0.024 Uiso 1 1 calc R
C16 C 0.1310(9) -0.0396(7) 1.0894(6) 0.020(2) Uani 1 1 d .
H16 H 0.1627 -0.1220 1.1245 0.024 Uiso 1 1 calc R
C17 C 0.3860(10) -0.1574(8) 1.0372(7) 0.0285(10) Uani 1 1 d U
H17A H 0.3245 -0.2060 1.0757 0.034 Uiso 1 1 calc R
H17B H 0.4329 -0.1366 1.0799 0.034 Uiso 1 1 calc R
C18 C 0.4885(10) -0.2299(8) 0.9883(7) 0.0292(10) Uani 1 1 d U
C19 C 0.2277(9) 0.2114(7) 0.8708(6) 0.019(2) Uani 1 1 d .
C20 C -0.1522(8) 0.2246(7) 1.1008(6) 0.0151(19) Uani 1 1 d .
C21 C 0.1735(8) 0.3260(7) 0.4517(6) 0.0160(19) Uani 1 1 d .
C22 C 0.1195(8) 0.2648(7) 0.5402(6) 0.0155(19) Uani 1 1 d .
C23 C -0.0194(9) 0.2987(7) 0.5545(6) 0.022(2) Uani 1 1 d .
H23 H -0.0588 0.2558 0.6111 0.027 Uiso 1 1 calc R
C24 C -0.1019(8) 0.3965(7) 0.4853(6) 0.0159(19) Uani 1 1 d .
C25 C -0.0451(9) 0.4564(7) 0.3995(6) 0.020(2) Uani 1 1 d .
H25 H -0.0998 0.5223 0.3536 0.024 Uiso 1 1 calc R
C26 C 0.0918(9) 0.4193(8) 0.3813(6) 0.021(2) Uani 1 1 d .
H26 H 0.1290 0.4569 0.3219 0.025 Uiso 1 1 calc R
C27 C 0.3525(10) 0.2298(9) 0.3690(7) 0.033(2) Uani 1 1 d U
H27A H 0.3439 0.2870 0.3034 0.039 Uiso 1 1 calc R
H27B H 0.2923 0.1765 0.3774 0.039 Uiso 1 1 calc R
C28 C 0.4979(9) 0.1560(8) 0.3872(7) 0.022(2) Uani 1 1 d .
C29 C 0.2078(8) 0.1672(7) 0.6194(6) 0.0168(19) Uani 1 1 d .
C30 C -0.2545(9) 0.4354(8) 0.5034(6) 0.0170(19) Uani 1 1 d .
O1 O 1.1414(6) -0.3330(5) 0.7408(4) 0.0181(13) Uani 1 1 d .
O2 O 1.4508(6) -0.4014(5) 0.6163(4) 0.0209(14) Uani 1 1 d .
O3 O 1.3576(6) -0.5038(5) 0.7492(4) 0.0254(15) Uani 1 1 d .
O4 O 1.0124(6) -0.4811(5) 0.8822(4) 0.0183(13) Uani 1 1 d .
O5 O 0.8190(6) -0.3941(5) 0.9391(4) 0.0193(13) Uani 1 1 d .
O6 O 0.5663(6) 0.0171(5) 0.7786(4) 0.0191(13) Uani 1 1 d .
O7 O 0.6431(6) 0.1203(5) 0.6360(4) 0.0275(15) Uani 1 1 d .
O8 O 0.3095(6) -0.0496(5) 0.9698(4) 0.0265(10) Uani 1 1 d U
O9 O 0.5630(7) -0.3232(5) 1.0446(5) 0.0315(11) Uani 1 1 d U
O10 O 0.4867(7) -0.1981(5) 0.9005(4) 0.0300(16) Uani 1 1 d .
O11 O 0.2974(6) 0.1555(5) 0.8196(4) 0.0259(15) Uani 1 1 d U
O12 O 0.2158(7) 0.3200(5) 0.8548(5) 0.0287(16) Uani 1 1 d .
O13 O -0.1739(6) 0.3369(5) 1.0663(4) 0.0222(14) Uani 1 1 d .
O14 O -0.2298(6) 0.1687(5) 1.1658(4) 0.0243(15) Uani 1 1 d .
O15 O 0.3132(5) 0.2945(5) 0.4339(4) 0.0151(13) Uani 1 1 d .
O16 O 0.5480(6) 0.1103(5) 0.3255(4) 0.0245(15) Uani 1 1 d .
O17 O 0.5551(6) 0.1472(5) 0.4583(4) 0.0197(14) Uani 1 1 d .
O18 O 0.3336(6) 0.1642(5) 0.6240(4) 0.0171(13) Uani 1 1 d .
O19 O 0.1557(6) 0.0898(5) 0.6826(5) 0.0291(16) Uani 1 1 d .
O20 O -0.3137(6) 0.3561(5) 0.5544(4) 0.0249(15) Uani 1 1 d .
O21 O -0.3132(4) 0.5467(3) 0.4671(2) 0.0224(14) Uani 1 1 d .
O22 O 1.4364(4) -0.4308(3) 0.8896(2) 0.048(2) Uani 1 1 d RU
H22A H 1.4000 -0.3585 0.8886 0.058 Uiso 1 1 d R
H22B H 1.5203 -0.4389 0.8728 0.058 Uiso 1 1 d R
O23 O 0.4706(4) 0.2971(3) 0.7001(2) 0.0248(15) Uani 1 1 d R
H23A H 0.4620 0.2328 0.7471 0.030 Uiso 1 1 d R
H23B H 0.4212 0.3610 0.7094 0.030 Uiso 1 1 d R
O24 O 0.6986(4) 0.4709(3) 0.8480(2) 0.101(4) Uani 1 1 d R
H24A H 0.7528 0.4945 0.8725 0.152 Uiso 1 1 d R
H24B H 0.7145 0.3931 0.8715 0.152 Uiso 1 1 d R
O25 O 0.7241(10) 0.3212(10) 0.7529(7) 0.090(3) Uani 1 1 d .
H25A H 0.6692 0.2775 0.7559 0.135 Uiso 1 1 d R
H25B H 0.7303 0.3692 0.6946 0.135 Uiso 1 1 d R

loop_
_atom_site_aniso_label
_atom_site_aniso_U_11
_atom_site_aniso_U_22
_atom_site_aniso_U_33
_atom_site_aniso_U_23
_atom_site_aniso_U_13
_atom_site_aniso_U_12
Eu1 0.0132(2) 0.0106(2) 0.0133(2) -0.00300(17) 0.00299(18) 0.00215(16)
Eu2 0.0119(2) 0.0105(2) 0.0141(2) -0.00414(17) 0.00233(18) -0.00023(16)
Eu3 0.0077(2) 0.0116(2) 0.0117(2) -0.00267(17) 0.00126(18) 0.00009(16)
C1 0.013(4) 0.014(3) 0.019(4) -0.005(3) 0.000(3) 0.003(3)
C2 0.007(4) 0.010(4) 0.018(5) -0.004(3) -0.002(4) 0.001(3)
C3 0.012(5) 0.017(4) 0.013(5) -0.005(4) 0.002(4) -0.001(3)
C4 0.010(5) 0.016(4) 0.019(5) -0.009(4) -0.007(4) 0.003(3)
C5 0.019(5) 0.019(5) 0.028(6) 0.003(4) 0.001(4) -0.003(4)
C6 0.014(5) 0.022(5) 0.028(6) 0.001(4) 0.000(4) -0.002(4)
C7 0.015(5) 0.020(4) 0.014(5) -0.003(4) 0.005(4) -0.003(4)
C8 0.021(5) 0.013(4) 0.017(5) -0.004(4) -0.004(4) -0.003(4)
C9 0.016(5) 0.012(4) 0.019(5) -0.006(4) 0.001(4) -0.001(4)
C10 0.012(5) 0.006(4) 0.025(5) -0.003(4) -0.006(4) 0.000(3)
C11 0.017(5) 0.021(5) 0.020(5) -0.015(4) 0.000(4) -0.003(4)
C12 0.021(5) 0.020(4) 0.016(5) -0.012(4) 0.000(4) -0.007(4)
C13 0.017(5) 0.016(4) 0.024(5) -0.014(4) 0.004(4) -0.001(4)
C14 0.011(5) 0.022(5) 0.021(5) -0.010(4) 0.004(4) -0.007(4)
C15 0.018(5) 0.021(5) 0.017(5) -0.003(4) 0.007(4) -0.006(4)
C16 0.016(5) 0.016(4) 0.028(6) -0.008(4) 0.005(4) -0.003(4)
C17 0.0248(19) 0.0262(17) 0.0237(19) -0.0069(15) 0.0010(16) 0.0086(15)
C18 0.0248(19) 0.0271(17) 0.0241(19) -0.0061(15) 0.0012(16) 0.0085(15)
C19 0.012(5) 0.018(5) 0.025(5) -0.010(4) 0.003(4) 0.001(4)
C20 0.014(5) 0.015(4) 0.018(5) -0.007(4) 0.000(4) -0.005(4)
C21 0.009(5) 0.018(4) 0.028(5) -0.019(4) 0.002(4) -0.002(3)
C22 0.012(5) 0.010(4) 0.019(5) -0.004(4) -0.002(4) 0.004(3)
C23 0.023(5) 0.019(5) 0.022(5) -0.002(4) 0.003(4) -0.009(4)
C24 0.014(5) 0.013(4) 0.022(5) -0.010(4) 0.001(4) -0.002(3)
C25 0.015(5) 0.018(4) 0.025(5) -0.006(4) -0.005(4) -0.001(4)
C26 0.010(5) 0.028(5) 0.019(5) -0.002(4) -0.002(4) -0.003(4)
C27 0.030(4) 0.040(4) 0.033(4) -0.021(3) 0.003(4) -0.004(3)
C28 0.021(5) 0.023(5) 0.022(5) -0.007(4) 0.000(4) -0.007(4)
C29 0.008(5) 0.018(4) 0.019(5) -0.004(4) 0.003(4) 0.001(4)
C30 0.018(5) 0.024(5) 0.013(5) -0.012(4) -0.005(4) -0.003(4)
O1 0.013(3) 0.010(3) 0.021(3) -0.001(2) 0.008(3) 0.003(2)
O2 0.018(4) 0.021(3) 0.017(3) -0.004(3) 0.009(3) 0.000(3)
O3 0.034(4) 0.018(3) 0.017(3) 0.000(3) 0.008(3) -0.004(3)
O4 0.019(4) 0.012(3) 0.020(3) -0.004(3) 0.000(3) -0.001(3)
O5 0.020(4) 0.018(3) 0.012(3) 0.000(2) 0.007(3) 0.000(3)
O6 0.006(3) 0.018(3) 0.030(4) -0.009(3) 0.000(3) 0.002(2)
O7 0.022(4) 0.027(3) 0.018(4) -0.001(3) 0.000(3) 0.009(3)
O8 0.024(2) 0.0242(18) 0.0228(19) -0.0083(16) 0.0003(17) 0.0080(16)
O9 0.026(2) 0.0289(18) 0.025(2) -0.0043(16) 0.0019(17) 0.0096(16)
O10 0.033(4) 0.024(3) 0.019(4) -0.002(3) 0.001(3) 0.008(3)
O11 0.029(3) 0.020(3) 0.029(3) -0.014(2) 0.018(3) -0.005(2)
O12 0.036(4) 0.018(3) 0.036(4) -0.015(3) 0.017(3) -0.012(3)
O13 0.026(4) 0.014(3) 0.024(4) -0.006(3) 0.006(3) -0.003(3)
O14 0.024(4) 0.024(3) 0.029(4) -0.011(3) 0.013(3) -0.014(3)
O15 0.006(3) 0.023(3) 0.015(3) -0.010(3) 0.002(3) 0.001(2)
O16 0.027(4) 0.028(3) 0.025(4) -0.020(3) 0.006(3) -0.005(3)
O17 0.016(3) 0.017(3) 0.023(4) -0.007(3) -0.002(3) 0.002(2)
O18 0.009(3) 0.019(3) 0.020(3) -0.005(3) -0.001(3) -0.001(2)
O19 0.015(4) 0.028(4) 0.034(4) 0.002(3) 0.003(3) -0.007(3)
O20 0.013(3) 0.026(3) 0.028(4) 0.002(3) 0.002(3) -0.011(3)
O21 0.017(3) 0.014(3) 0.030(4) -0.004(3) -0.007(3) 0.003(3)
O22 0.036(4) 0.043(3) 0.073(4) -0.028(3) 0.007(3) -0.015(3)
O23 0.035(4) 0.016(3) 0.022(4) -0.007(3) 0.000(3) -0.004(3)
O24 0.057(7) 0.136(10) 0.149(11) -0.098(9) 0.000(7) -0.019(7)
O25 0.085(8) 0.128(9) 0.062(7) -0.027(6) 0.002(6) -0.045(7)

loop_
_atom_type_symbol
_atom_type_description
_atom_type_scat_dispersion_real
_atom_type_scat_dispersion_imag
_atom_type_scat_source
C C 0.0033 0.0016 'International Tables Vol C Tables 4.2.6.8 and 6.1.1.4'
H H 0.0000 0.0000 'International Tables Vol C Tables 4.2.6.8 and 6.1.1.4'
Eu Eu -0.1578 3.6682 'International Tables Vol C Tables 4.2.6.8 and 6.1.1.4'
O O 0.0106 0.0060 'International Tables Vol C Tables 4.2.6.8 and 6.1.1.4'

loop_
_geom_angle_atom_site_label_1
_geom_angle_atom_site_label_2
_geom_angle_atom_site_label_3
_geom_angle
_geom_angle_site_symmetry_1
_geom_angle_site_symmetry_3
O4 Eu1 O9 142.3(2) . 2_747
O4 Eu1 O5 80.2(2) . 2_747
O9 Eu1 O5 80.0(2) 2_747 2_747
O4 Eu1 O12 75.5(2) . 1_645
O9 Eu1 O12 74.6(2) 2_747 1_645
O5 Eu1 O12 94.9(2) 2_747 1_645
O4 Eu1 O13 80.24(19) . 2_657
O9 Eu1 O13 128.0(2) 2_747 2_657
O5 Eu1 O13 82.42(19) 2_747 2_657
O12 Eu1 O13 155.7(2) 1_645 2_657
O4 Eu1 O3 109.9(2) . .
O9 Eu1 O3 81.9(2) 2_747 .
O5 Eu1 O3 159.91(19) 2_747 .
O12 Eu1 O3 72.0(2) 1_645 .
O13 Eu1 O3 115.8(2) 2_657 .
O4 Eu1 O22 145.23(15) . .
O9 Eu1 O22 72.18(19) 2_747 .
O5 Eu1 O22 110.32(16) 2_747 .
O12 Eu1 O22 133.35(17) 1_645 .
O13 Eu1 O22 69.03(17) 2_657 .
O3 Eu1 O22 71.68(17) . .
O4 Eu1 O1 64.97(18) . .
O9 Eu1 O1 141.8(2) 2_747 .
O5 Eu1 O1 138.20(18) 2_747 .
O12 Eu1 O1 97.9(2) 1_645 .
O13 Eu1 O1 69.98(18) 2_657 .
O3 Eu1 O1 60.54(18) . .
O22 Eu1 O1 88.83(14) . .
O4 Eu1 H22A 128.3 . .
O9 Eu1 H22A 88.4 2_747 .
O5 Eu1 H22A 108.4 2_747 .
O12 Eu1 H22A 148.4 1_645 .
O13 Eu1 H22A 52.2 2_657 .
O3 Eu1 H22A 79.5 . .
O22 Eu1 H22A 17.4 . .
O1 Eu1 H22A 79.1 . .
O16 Eu2 O6 83.7(2) 2_656 .
O16 Eu2 O14 85.5(2) 2_656 2_557
O6 Eu2 O14 146.9(2) . 2_557
O16 Eu2 O11 146.0(2) 2_656 .
O6 Eu2 O11 79.2(2) . .
O14 Eu2 O11 123.7(2) 2_557 .
O16 Eu2 O10 86.4(2) 2_656 .
O6 Eu2 O10 75.8(2) . .
O14 Eu2 O10 72.4(2) 2_557 .
O11 Eu2 O10 117.0(2) . .
O16 Eu2 O19 90.4(2) 2_656 .
O6 Eu2 O19 130.8(2) . .
O14 Eu2 O19 80.3(2) 2_557 .
O11 Eu2 O19 79.3(2) . .
O10 Eu2 O19 152.7(2) . .
O16 Eu2 O18 77.4(2) 2_656 .
O6 Eu2 O18 80.08(19) . .
O14 Eu2 O18 127.52(19) 2_557 .
O11 Eu2 O18 70.91(19) . .
O10 Eu2 O18 152.2(2) . .
O19 Eu2 O18 51.07(19) . .
O16 Eu2 O8 147.6(2) 2_656 .
O6 Eu2 O8 95.2(2) . .
O14 Eu2 O8 77.9(2) 2_557 .
O11 Eu2 O8 63.78(19) . .
O10 Eu2 O8 62.25(19) . .
O19 Eu2 O8 113.6(2) . .
O18 Eu2 O8 134.48(17) . .
O16 Eu2 C29 83.7(2) 2_656 .
O6 Eu2 C29 105.8(2) . .
O14 Eu2 C29 103.9(2) 2_557 .
O11 Eu2 C29 73.2(2) . .
O10 Eu2 C29 169.6(2) . .
O19 Eu2 C29 25.1(2) . .
O18 Eu2 C29 25.9(2) . .
O8 Eu2 C29 127.1(2) . .
O7 Eu3 O21 148.67(17) . 2_566
O7 Eu3 O20 74.4(2) . 1_655
O21 Eu3 O20 103.11(16) 2_566 1_655
O7 Eu3 O2 121.2(2) . 2_756
O21 Eu3 O2 86.34(17) 2_566 2_756
O20 Eu3 O2 73.2(2) 1_655 2_756
O7 Eu3 O23 73.80(17) . .
O21 Eu3 O23 75.25(13) 2_566 .
O20 Eu3 O23 76.84(17) 1_655 .
O2 Eu3 O23 140.02(15) 2_756 .
O7 Eu3 O17 72.5(2) . .
O21 Eu3 O17 134.71(16) 2_566 .
O20 Eu3 O17 108.9(2) 1_655 .
O2 Eu3 O17 73.58(19) 2_756 .
O23 Eu3 O17 142.49(16) . .
O7 Eu3 O18 81.2(2) . .
O21 Eu3 O18 86.74(15) 2_566 .
O20 Eu3 O18 147.52(19) 1_655 .
O2 Eu3 O18 138.92(19) 2_756 .
O23 Eu3 O18 75.96(15) . .
O17 Eu3 O18 83.13(19) . .
O7 Eu3 O15 127.2(2) . .
O21 Eu3 O15 71.88(14) 2_566 .
O20 Eu3 O15 146.12(19) 1_655 .
O2 Eu3 O15 73.02(19) 2_756 .
O23 Eu3 O15 130.53(15) . .
O17 Eu3 O15 63.60(18) . .
O18 Eu3 O15 66.35(18) . .
O1 C1 C6 119.2(8) . .
O1 C1 C2 120.0(7) . .
C6 C1 C2 120.8(8) . .
C3 C2 C1 118.0(7) . .
C3 C2 C9 116.3(7) . .
C1 C2 C9 125.7(7) . .
C2 C3 C4 121.4(8) . .
C2 C3 H3 119.3 . .
C4 C3 H3 119.3 . .
C5 C4 C3 119.3(8) . .
C5 C4 C10 119.9(8) . .
C3 C4 C10 120.7(8) . .
C6 C5 C4 120.5(8) . .
C6 C5 H5 119.7 . .
C4 C5 H5 119.7 . .
C5 C6 C1 119.9(9) . .
C5 C6 H6 120.0 . .
C1 C6 H6 120.0 . .
O1 C7 C8 109.7(7) . .
O1 C7 H7A 109.7 . .
C8 C7 H7A 109.7 . .
O1 C7 H7B 109.7 . .
C8 C7 H7B 109.7 . .
H7A C7 H7B 108.2 . .
O2 C8 O3 124.0(8) . .
O2 C8 C7 118.7(7) . .
O3 C8 C7 117.3(8) . .
O4 C9 O5 124.7(8) . .
O4 C9 C2 118.6(8) . .
O5 C9 C2 116.6(7) . .
O6 C10 O7 124.1(8) . .
O6 C10 C4 120.5(7) . .
O7 C10 C4 115.3(8) . .
C12 C11 C16 120.7(8) . .
C12 C11 O8 118.4(8) . .
C16 C11 O8 120.9(7) . .
C13 C12 C11 118.7(8) . .
C13 C12 C19 116.7(7) . .
C11 C12 C19 124.6(8) . .
C14 C13 C12 121.8(8) . .
C14 C13 H13 119.1 . .
C12 C13 H13 119.1 . .
C13 C14 C15 118.0(8) . .
C13 C14 C20 119.9(8) . .
C15 C14 C20 121.9(8) . .
C16 C15 C14 122.0(8) . .
C16 C15 H15 119.0 . .
C14 C15 H15 119.0 . .
C15 C16 C11 118.5(8) . .
C15 C16 H16 120.7 . .
C11 C16 H16 120.7 . .
O8 C17 C18 111.2(7) . .
O8 C17 H17A 109.4 . .
C18 C17 H17A 109.4 . .
O8 C17 H17B 109.4 . .
C18 C17 H17B 109.4 . .
H17A C17 H17B 108.0 . .
O10 C18 O9 126.9(9) . .
O10 C18 C17 119.1(8) . .
O9 C18 C17 113.8(8) . .
O12 C19 O11 123.7(8) . .
O12 C19 C12 118.2(7) . .
O11 C19 C12 118.0(7) . .
O13 C20 O14 122.8(8) . .
O13 C20 C14 119.0(8) . .
O14 C20 C14 118.2(7) . .
C26 C21 O15 118.6(8) . .
C26 C21 C22 121.6(8) . .
O15 C21 C22 119.9(7) . .
C23 C22 C21 117.8(8) . .
C23 C22 C29 119.9(8) . .
C21 C22 C29 122.3(8) . .
C22 C23 C24 120.9(8) . .
C22 C23 H23 119.5 . .
C24 C23 H23 119.5 . .
C25 C24 C23 119.6(8) . .
C25 C24 C30 120.0(8) . .
C23 C24 C30 120.3(8) . .
C26 C25 C24 120.4(8) . .
C26 C25 H25 119.8 . .
C24 C25 H25 119.8 . .
C25 C26 C21 119.4(9) . .
C25 C26 H26 120.3 . .
C21 C26 H26 120.3 . .
O15 C27 C28 110.1(7) . .
O15 C27 H27A 109.6 . .
C28 C27 H27A 109.6 . .
O15 C27 H27B 109.6 . .
C28 C27 H27B 109.6 . .
H27A C27 H27B 108.2 . .
O17 C28 O16 126.6(9) . .
O17 C28 C27 118.6(8) . .
O16 C28 C27 114.8(8) . .
O19 C29 O18 120.1(8) . .
O19 C29 C22 119.2(7) . .
O18 C29 C22 120.7(7) . .
O19 C29 Eu2 56.3(4) . .
O18 C29 Eu2 63.8(4) . .
C22 C29 Eu2 174.7(6) . .
O20 C30 O21 123.8(8) . .
O20 C30 C24 118.2(7) . .
O21 C30 C24 118.1(7) . .
C1 O1 C7 116.7(6) . .
C1 O1 Eu1 126.3(5) . .
C7 O1 Eu1 112.5(4) . .
C8 O2 Eu3 144.9(5) . 2_756
C8 O3 Eu1 127.8(5) . .
C9 O4 Eu1 131.7(5) . .
C9 O5 Eu1 144.3(5) . 2_747
C10 O6 Eu2 132.6(5) . .
C10 O7 Eu3 143.9(6) . .
C11 O8 C17 116.0(7) . .
C11 O8 Eu2 126.4(5) . .
C17 O8 Eu2 116.2(5) . .
C18 O9 Eu1 158.5(7) . 2_747
C18 O10 Eu2 130.8(6) . .
C19 O11 Eu2 147.1(6) . .
C19 O12 Eu1 151.2(6) . 1_465
C20 O13 Eu1 145.2(6) . 2_657
C20 O14 Eu2 147.6(5) . 2_557
C21 O15 C27 115.4(6) . .
C21 O15 Eu3 123.0(4) . .
C27 O15 Eu3 118.9(5) . .
C28 O16 Eu2 178.6(6) . 2_656
C28 O17 Eu3 125.2(5) . .
C29 O18 Eu3 138.3(5) . .
C29 O18 Eu2 90.2(5) . .
Eu3 O18 Eu2 130.8(2) . .
C29 O19 Eu2 98.6(5) . .
C30 O20 Eu3 137.3(5) . 1_455
C30 O21 Eu3 152.5(5) . 2_566
Eu1 O22 H22A 105.0 . .
Eu1 O22 H22B 141.2 . .
H22A O22 H22B 111.2 . .
Eu3 O23 H23A 117.4 . .
Eu3 O23 H23B 119.9 . .
H23A O23 H23B 110.7 . .
H24A O24 H24B 109.5 . .
H25A O25 H25B 109.9 . .

loop_
_geom_bond_atom_site_label_1
_geom_bond_atom_site_label_2
_geom_bond_distance
_geom_bond_site_symmetry_2
Eu1 O4 2.303(6) .
Eu1 O9 2.309(6) 2_747
Eu1 O5 2.347(6) 2_747
Eu1 O12 2.377(5) 1_645
Eu1 O13 2.379(5) 2_657
Eu1 O3 2.384(6) .
Eu1 O22 2.424(3) .
Eu1 O1 2.692(6) .
Eu1 H22A 2.7711 .
Eu2 O16 2.280(6) 2_656
Eu2 O6 2.281(6) .
Eu2 O14 2.326(6) 2_557
Eu2 O11 2.332(5) .
Eu2 O10 2.363(6) .
Eu2 O19 2.450(6) .
Eu2 O18 2.613(6) .
Eu2 O8 2.678(6) .
Eu2 C29 2.912(8) .
Eu3 O7 2.273(6) .
Eu3 O21 2.297(3) 2_566
Eu3 O20 2.377(6) 1_655
Eu3 O2 2.379(6) 2_756
Eu3 O23 2.381(3) .
Eu3 O17 2.407(5) .
Eu3 O18 2.411(6) .
Eu3 O15 2.522(5) .
C1 O1 1.378(9) .
C1 C6 1.392(11) .
C1 C2 1.398(12) .
C2 C3 1.386(10) .
C2 C9 1.510(11) .
C3 C4 1.392(11) .
C3 H3 0.9300 .
C4 C5 1.383(12) .
C4 C10 1.478(11) .
C5 C6 1.373(12) .
C5 H5 0.9300 .
C6 H6 0.9300 .
C7 O1 1.444(10) .
C7 C8 1.494(11) .
C7 H7A 0.9700 .
C7 H7B 0.9700 .
C8 O2 1.234(10) .
C8 O3 1.252(10) .
C9 O4 1.248(9) .
C9 O5 1.254(10) .
C10 O6 1.250(10) .
C10 O7 1.267(10) .
C11 C12 1.383(11) .
C11 C16 1.390(12) .
C11 O8 1.394(10) .
C12 C13 1.381(11) .
C12 C19 1.502(12) .
C13 C14 1.377(12) .
C13 H13 0.9300 .
C14 C15 1.379(11) .
C14 C20 1.457(11) .
C15 C16 1.378(11) .
C15 H15 0.9300 .
C16 H16 0.9300 .
C17 O8 1.413(10) .
C17 C18 1.495(12) .
C17 H17A 0.9700 .
C17 H17B 0.9700 .
C18 O10 1.227(11) .
C18 O9 1.244(11) .
C19 O12 1.230(9) .
C19 O11 1.252(9) .
C20 O13 1.239(9) .
C20 O14 1.291(10) .
C21 C26 1.376(12) .
C21 O15 1.390(9) .
C21 C22 1.397(12) .
C22 C23 1.377(12) .
C22 C29 1.498(11) .
C23 C24 1.393(11) .
C23 H23 0.9300 .
C24 C25 1.376(12) .
C24 C30 1.519(12) .
C25 C26 1.373(12) .
C25 H25 0.9300 .
C26 H26 0.9300 .
C27 O15 1.429(10) .
C27 C28 1.503(12) .
C27 H27A 0.9700 .
C27 H27B 0.9700 .
C28 O17 1.221(10) .
C28 O16 1.246(10) .
C29 O19 1.251(10) .
C29 O18 1.274(9) .
C30 O20 1.243(10) .
C30 O21 1.261(9) .
O2 Eu3 2.379(6) 2_756
O5 Eu1 2.347(6) 2_747
O9 Eu1 2.309(6) 2_747
O12 Eu1 2.377(5) 1_465
O13 Eu1 2.379(5) 2_657
O14 Eu2 2.326(6) 2_557
O16 Eu2 2.280(6) 2_656
O20 Eu3 2.377(6) 1_455
O21 Eu3 2.297(3) 2_566
O22 H22A 0.8561 .
O22 H22B 0.8512 .
O23 H23A 0.8574 .
O23 H23B 0.8573 .
O24 H24A 0.8484 .
O24 H24B 0.8576 .
O25 H25A 0.8523 .
O25 H25B 0.8601 .

loop_
_geom_torsion_atom_site_label_1
_geom_torsion_atom_site_label_2
_geom_torsion_atom_site_label_3
_geom_torsion_atom_site_label_4
_geom_torsion
_geom_torsion_site_symmetry_1
_geom_torsion_site_symmetry_4
O1 C1 C2 C3 177.6(7) . .
C6 C1 C2 C3 0.4(12) . .
O1 C1 C2 C9 -2.8(12) . .
C6 C1 C2 C9 180.0(8) . .
C1 C2 C3 C4 1.1(12) . .
C9 C2 C3 C4 -178.6(7) . .
C2 C3 C4 C5 -1.4(12) . .
C2 C3 C4 C10 175.0(7) . .
C3 C4 C5 C6 0.3(13) . .
C10 C4 C5 C6 -176.1(8) . .
C4 C5 C6 C1 1.1(13) . .
O1 C1 C6 C5 -178.7(8) . .
C2 C1 C6 C5 -1.4(13) . .
O1 C7 C8 O2 171.4(7) . .
O1 C7 C8 O3 -7.5(10) . .
C3 C2 C9 O4 171.4(7) . .
C1 C2 C9 O4 -8.3(12) . .
C3 C2 C9 O5 -6.1(11) . .
C1 C2 C9 O5 174.3(7) . .
C5 C4 C10 O6 -172.1(7) . .
C3 C4 C10 O6 11.6(11) . .
C5 C4 C10 O7 12.2(11) . .
C3 C4 C10 O7 -164.2(7) . .
C16 C11 C12 C13 -1.9(12) . .
O8 C11 C12 C13 176.3(7) . .
C16 C11 C12 C19 176.8(8) . .
O8 C11 C12 C19 -5.0(12) . .
C11 C12 C13 C14 -2.4(12) . .
C19 C12 C13 C14 178.8(7) . .
C12 C13 C14 C15 4.7(12) . .
C12 C13 C14 C20 -179.8(7) . .
C13 C14 C15 C16 -2.8(13) . .
C20 C14 C15 C16 -178.1(7) . .
C14 C15 C16 C11 -1.3(13) . .
C12 C11 C16 C15 3.7(12) . .
O8 C11 C16 C15 -174.4(7) . .
O8 C17 C18 O10 -7.3(13) . .
O8 C17 C18 O9 176.9(8) . .
C13 C12 C19 O12 25.5(12) . .
C11 C12 C19 O12 -153.2(8) . .
C13 C12 C19 O11 -155.5(8) . .
C11 C12 C19 O11 25.8(12) . .
C13 C14 C20 O13 -10.2(12) . .
C15 C14 C20 O13 165.1(8) . .
C13 C14 C20 O14 171.3(7) . .
C15 C14 C20 O14 -13.5(12) . .
C26 C21 C22 C23 1.4(12) . .
O15 C21 C22 C23 -179.8(7) . .
C26 C21 C22 C29 -177.0(7) . .
O15 C21 C22 C29 1.8(11) . .
C21 C22 C23 C24 -4.3(12) . .
C29 C22 C23 C24 174.1(7) . .
C22 C23 C24 C25 3.3(12) . .
C22 C23 C24 C30 -178.1(7) . .
C23 C24 C25 C26 0.8(12) . .
C30 C24 C25 C26 -177.8(7) . .
C24 C25 C26 C21 -3.7(12) . .
O15 C21 C26 C25 -176.3(7) . .
C22 C21 C26 C25 2.5(12) . .
O15 C27 C28 O17 9.3(12) . .
O15 C27 C28 O16 -170.1(8) . .
C23 C22 C29 O19 24.8(12) . .
C21 C22 C29 O19 -156.9(8) . .
C23 C22 C29 O18 -153.6(8) . .
C21 C22 C29 O18 24.8(12) . .
C23 C22 C29 Eu2 -5(6) . .
C21 C22 C29 Eu2 174(6) . .
O16 Eu2 C29 O19 104.6(5) 2_656 .
O6 Eu2 C29 O19 -173.9(5) . .
O14 Eu2 C29 O19 20.8(6) 2_557 .
O11 Eu2 C29 O19 -100.6(5) . .
O10 Eu2 C29 O19 88.4(14) . .
O18 Eu2 C29 O19 178.6(8) . .
O8 Eu2 C29 O19 -64.4(6) . .
O16 Eu2 C29 O18 -74.0(5) 2_656 .
O6 Eu2 C29 O18 7.5(5) . .
O14 Eu2 C29 O18 -157.8(4) 2_557 .
O11 Eu2 C29 O18 80.8(5) . .
O10 Eu2 C29 O18 -90.2(13) . .
O19 Eu2 C29 O18 -178.6(8) . .
O8 Eu2 C29 O18 117.0(4) . .
O16 Eu2 C29 C22 136(6) 2_656 .
O6 Eu2 C29 C22 -143(6) . .
O14 Eu2 C29 C22 52(6) 2_557 .
O11 Eu2 C29 C22 -69(6) . .
O10 Eu2 C29 C22 120(6) . .
O19 Eu2 C29 C22 31(6) . .
O18 Eu2 C29 C22 -150(6) . .
O8 Eu2 C29 C22 -33(6) . .
C25 C24 C30 O20 147.7(8) . .
C23 C24 C30 O20 -30.9(11) . .
C25 C24 C30 O21 -33.6(10) . .
C23 C24 C30 O21 147.8(7) . .
C6 C1 O1 C7 -2.6(11) . .
C2 C1 O1 C7 -179.9(7) . .
C6 C1 O1 Eu1 151.7(6) . .
C2 C1 O1 Eu1 -25.7(10) . .
C8 C7 O1 C1 -173.5(6) . .
C8 C7 O1 Eu1 28.8(7) . .
O4 Eu1 O1 C1 42.3(6) . .
O9 Eu1 O1 C1 -172.7(5) 2_747 .
O5 Eu1 O1 C1 5.8(7) 2_747 .
O12 Eu1 O1 C1 112.2(6) 1_645 .
O13 Eu1 O1 C1 -46.1(6) 2_657 .
O3 Eu1 O1 C1 176.3(6) . .
O22 Eu1 O1 C1 -114.1(6) . .
O4 Eu1 O1 C7 -162.6(5) . .
O9 Eu1 O1 C7 -17.6(6) 2_747 .
O5 Eu1 O1 C7 160.9(4) 2_747 .
O12 Eu1 O1 C7 -92.6(5) 1_645 .
O13 Eu1 O1 C7 109.1(5) 2_657 .
O3 Eu1 O1 C7 -28.5(5) . .
O22 Eu1 O1 C7 41.0(5) . .
O3 C8 O2 Eu3 160.9(6) . 2_756
C7 C8 O2 Eu3 -17.9(13) . 2_756
O2 C8 O3 Eu1 156.4(6) . .
C7 C8 O3 Eu1 -24.7(10) . .
O4 Eu1 O3 C8 73.4(7) . .
O9 Eu1 O3 C8 -143.6(7) 2_747 .
O5 Eu1 O3 C8 -168.9(6) 2_747 .
O12 Eu1 O3 C8 140.0(7) 1_645 .
O13 Eu1 O3 C8 -15.1(8) 2_657 .
O22 Eu1 O3 C8 -69.7(7) . .
O1 Eu1 O3 C8 29.6(6) . .
O5 C9 O4 Eu1 -120.0(8) . .
C2 C9 O4 Eu1 62.8(10) . .
O9 Eu1 O4 C9 151.3(7) 2_747 .
O5 Eu1 O4 C9 92.1(7) 2_747 .
O12 Eu1 O4 C9 -170.2(8) 1_645 .
O13 Eu1 O4 C9 8.2(7) 2_657 .
O3 Eu1 O4 C9 -105.9(7) . .
O22 Eu1 O4 C9 -19.6(9) . .
O1 Eu1 O4 C9 -64.1(7) . .
O4 C9 O5 Eu1 38.2(14) . 2_747
C2 C9 O5 Eu1 -144.6(7) . 2_747
O7 C10 O6 Eu2 67.4(10) . .
C4 C10 O6 Eu2 -107.9(8) . .
O16 Eu2 O6 C10 26.6(7) 2_656 .
O14 Eu2 O6 C10 98.1(7) 2_557 .
O11 Eu2 O6 C10 -123.9(7) . .
O10 Eu2 O6 C10 114.4(7) . .
O19 Eu2 O6 C10 -58.5(7) . .
O18 Eu2 O6 C10 -51.7(7) . .
O8 Eu2 O6 C10 174.0(7) . .
C29 Eu2 O6 C10 -55.0(7) . .
O6 C10 O7 Eu3 -6.5(15) . .
C4 C10 O7 Eu3 169.1(6) . .
O21 Eu3 O7 C10 39.6(11) 2_566 .
O20 Eu3 O7 C10 129.2(10) 1_655 .
O2 Eu3 O7 C10 -172.0(9) 2_756 .
O23 Eu3 O7 C10 48.8(9) . .
O17 Eu3 O7 C10 -114.6(10) . .
O18 Eu3 O7 C10 -29.1(9) . .
O15 Eu3 O7 C10 -80.2(10) . .
C12 C11 O8 C17 153.6(8) . .
C16 C11 O8 C17 -28.2(11) . .
C12 C11 O8 Eu2 -40.8(10) . .
C16 C11 O8 Eu2 137.3(7) . .
C18 C17 O8 C11 172.0(7) . .
C18 C17 O8 Eu2 5.0(10) . .
O16 Eu2 O8 C11 -151.9(6) 2_656 .
O6 Eu2 O8 C11 121.7(6) . .
O14 Eu2 O8 C11 -91.1(6) 2_557 .
O11 Eu2 O8 C11 46.4(6) . .
O10 Eu2 O8 C11 -167.4(7) . .
O19 Eu2 O8 C11 -17.4(6) . .
O18 Eu2 O8 C11 40.4(7) . .
C29 Eu2 O8 C11 7.3(7) . .
O16 Eu2 O8 C17 13.6(8) 2_656 .
O6 Eu2 O8 C17 -72.8(6) . .
O14 Eu2 O8 C17 74.4(6) 2_557 .
O11 Eu2 O8 C17 -148.1(6) . .
O10 Eu2 O8 C17 -1.8(6) . .
O19 Eu2 O8 C17 148.1(6) . .
O18 Eu2 O8 C17 -154.1(6) . .
C29 Eu2 O8 C17 172.8(6) . .
O10 C18 O9 Eu1 33(3) . 2_747
C17 C18 O9 Eu1 -151.6(14) . 2_747
O9 C18 O10 Eu2 -178.1(7) . .
C17 C18 O10 Eu2 6.7(14) . .
O16 Eu2 O10 C18 -174.5(9) 2_656 .
O6 Eu2 O10 C18 101.1(9) . .
O14 Eu2 O10 C18 -88.2(9) 2_557 .
O11 Eu2 O10 C18 31.3(9) . .
O19 Eu2 O10 C18 -90.8(9) . .
O18 Eu2 O10 C18 131.7(8) . .
O8 Eu2 O10 C18 -2.8(8) . .
C29 Eu2 O10 C18 -158.5(12) . .
O12 C19 O11 Eu2 -170.3(7) . .
C12 C19 O11 Eu2 10.7(15) . .
O16 Eu2 O11 C19 162.3(10) 2_656 .
O6 Eu2 O11 C19 -136.6(11) . .
O14 Eu2 O11 C19 17.3(12) 2_557 .
O10 Eu2 O11 C19 -68.8(11) . .
O19 Eu2 O11 C19 87.9(11) . .
O18 Eu2 O11 C19 140.2(11) . .
O8 Eu2 O11 C19 -35.3(11) . .
C29 Eu2 O11 C19 113.1(11) . .
O11 C19 O12 Eu1 -118.4(11) . 1_465
C12 C19 O12 Eu1 60.6(15) . 1_465
O14 C20 O13 Eu1 39.6(14) . 2_657
C14 C20 O13 Eu1 -138.9(8) . 2_657
O13 C20 O14 Eu2 128.8(9) . 2_557
C14 C20 O14 Eu2 -52.7(14) . 2_557
C26 C21 O15 C27 -74.0(9) . .
C22 C21 O15 C27 107.2(8) . .
C26 C21 O15 Eu3 125.2(6) . .
C22 C21 O15 Eu3 -53.6(8) . .
C28 C27 O15 C21 -155.7(7) . .
C28 C27 O15 Eu3 6.1(10) . .
O7 Eu3 O15 C21 112.2(6) . .
O21 Eu3 O15 C21 -39.5(5) 2_566 .
O20 Eu3 O15 C21 -126.1(6) 1_655 .
O2 Eu3 O15 C21 -131.2(6) 2_756 .
O23 Eu3 O15 C21 11.3(6) . .
O17 Eu3 O15 C21 149.1(6) . .
O18 Eu3 O15 C21 55.0(5) . .
O7 Eu3 O15 C27 -48.1(7) . .
O21 Eu3 O15 C27 160.3(6) 2_566 .
O20 Eu3 O15 C27 73.7(7) 1_655 .
O2 Eu3 O15 C27 68.6(6) 2_756 .
O23 Eu3 O15 C27 -149.0(6) . .
O17 Eu3 O15 C27 -11.2(6) . .
O18 Eu3 O15 C27 -105.3(6) . .
O17 C28 O16 Eu2 31(27) . 2_656
C27 C28 O16 Eu2 -149(26) . 2_656
O16 C28 O17 Eu3 156.8(7) . .
C27 C28 O17 Eu3 -22.5(11) . .
O7 Eu3 O17 C28 168.3(7) . .
O21 Eu3 O17 C28 6.9(8) 2_566 .
O20 Eu3 O17 C28 -125.7(7) 1_655 .
O2 Eu3 O17 C28 -60.5(7) 2_756 .
O23 Eu3 O17 C28 141.4(6) . .
O18 Eu3 O17 C28 85.4(7) . .
O15 Eu3 O17 C28 18.4(6) . .
O19 C29 O18 Eu3 -172.1(5) . .
C22 C29 O18 Eu3 6.2(12) . .
Eu2 C29 O18 Eu3 -170.7(7) . .
O19 C29 O18 Eu2 -1.3(8) . .
C22 C29 O18 Eu2 177.0(7) . .
O7 Eu3 O18 C29 -171.9(8) . .
O21 Eu3 O18 C29 37.1(8) 2_566 .
O20 Eu3 O18 C29 146.6(7) 1_655 .
O2 Eu3 O18 C29 -43.5(9) 2_756 .
O23 Eu3 O18 C29 112.7(8) . .
O17 Eu3 O18 C29 -98.6(8) . .
O15 Eu3 O18 C29 -34.5(7) . .
O7 Eu3 O18 Eu2 20.4(3) . .
O21 Eu3 O18 Eu2 -130.6(3) 2_566 .
O20 Eu3 O18 Eu2 -21.1(5) 1_655 .
O2 Eu3 O18 Eu2 148.8(3) 2_756 .
O23 Eu3 O18 Eu2 -55.0(3) . .
O17 Eu3 O18 Eu2 93.6(3) . .
O15 Eu3 O18 Eu2 157.8(3) . .
O16 Eu2 O18 C29 101.7(5) 2_656 .
O6 Eu2 O18 C29 -172.6(5) . .
O14 Eu2 O18 C29 27.6(5) 2_557 .
O11 Eu2 O18 C29 -90.7(5) . .
O10 Eu2 O18 C29 157.3(5) . .
O19 Eu2 O18 C29 0.8(5) . .
O8 Eu2 O18 C29 -85.0(5) . .
O16 Eu2 O18 Eu3 -86.4(3) 2_656 .
O6 Eu2 O18 Eu3 -0.8(3) . .
O14 Eu2 O18 Eu3 -160.5(3) 2_557 .
O11 Eu2 O18 Eu3 81.2(3) . .
O10 Eu2 O18 Eu3 -30.8(6) . .
O19 Eu2 O18 Eu3 172.6(4) . .
O8 Eu2 O18 Eu3 86.8(4) . .
C29 Eu2 O18 Eu3 171.9(6) . .
O18 C29 O19 Eu2 1.5(9) . .
C22 C29 O19 Eu2 -176.9(6) . .
O16 Eu2 O19 C29 -74.2(5) 2_656 .
O6 Eu2 O19 C29 7.8(6) . .
O14 Eu2 O19 C29 -159.5(5) 2_557 .
O11 Eu2 O19 C29 73.3(5) . .
O10 Eu2 O19 C29 -156.9(5) . .
O18 Eu2 O19 C29 -0.8(5) . .
O8 Eu2 O19 C29 128.3(5) . .
O21 C30 O20 Eu3 54.1(12) . 1_455
C24 C30 O20 Eu3 -127.3(7) . 1_455
O20 C30 O21 Eu3 16.6(15) . 2_566
C24 C30 O21 Eu3 -162.1(6) . 2_566
